data_7000741
loop_
_publ_author_name
'Takahashi, Yoshinori'
'Murakami, Naoaki'
'Fujita, Ken-ichi'
'Yamaguchi, Ryohei'

_publ_section_title
;
 Synthesis and reactivity of homo- and hetero-dimetallic complexes
 bridged by diphenyl-2-pyridylphosphine and hydrides: regioselectivity
 of alkyne insertion into unsaturated M1(\m-PPh2Py)(\m-H)2M2 moieties
;
_journal_issue 11
_journal_name_full 'Dalton Transactions'
_journal_page_first 2029
_journal_page_last 2042
_journal_paper_doi 10.1039/b815890h
_journal_year 2009
_chemical_formula_moiety 'C45 H56 F3 Ir N O6 P Ru S '
_chemical_formula_sum 'C45 H56 F3 Ir N O6 P Ru S'
_chemical_formula_weight 1120.26
_space_group_IT_number 14
_symmetry_cell_setting monoclinic
_symmetry_Int_Tables_number 14
_symmetry_space_group_name_Hall '-P 2ybc'
_symmetry_space_group_name_H-M 'P 1 21/c 1'
_cell_angle_alpha 90.0000
_cell_angle_beta 90.9470(7)
_cell_angle_gamma 90.0000
_cell_formula_units_Z 8
_cell_length_a 15.5336(3)
_cell_length_b 35.6004(6)
_cell_length_c 15.9795(3)
_cell_measurement_reflns_used 66190
_cell_measurement_temperature 173(1)
_cell_measurement_theta_max 27.5
_cell_measurement_theta_min 3.1
_cell_volume 8835.5(3)
_computing_cell_refinement PROCESS-AUTO
_computing_data_collection PROCESS-AUTO
_computing_data_reduction CrystalStructure
_computing_publication_material 'CrystalStructure 3.8'
_computing_structure_refinement CRYSTALS
_diffrn_ambient_temperature 173(1)
_diffrn_detector_area_resol_mean 10.00
_diffrn_measured_fraction_theta_full 0.997
_diffrn_measured_fraction_theta_max 0.997
_diffrn_measurement_device_type 'Rigaku RAXIS-RAPID'
_diffrn_measurement_method \w
_diffrn_radiation_monochromator graphite
_diffrn_radiation_type 'Mo K\a'
_diffrn_radiation_wavelength 0.71075
_diffrn_reflns_av_R_equivalents 0.069
_diffrn_reflns_limit_h_max 20
_diffrn_reflns_limit_h_min -20
_diffrn_reflns_limit_k_max 46
_diffrn_reflns_limit_k_min -46
_diffrn_reflns_limit_l_max 20
_diffrn_reflns_limit_l_min -20
_diffrn_reflns_number 86656
_diffrn_reflns_theta_full 27.48
_diffrn_reflns_theta_max 27.48
_exptl_absorpt_coefficient_mu 3.504
_exptl_absorpt_correction_T_max 0.416
_exptl_absorpt_correction_T_min 0.153
_exptl_absorpt_correction_type multi-scan
_exptl_absorpt_process_details
;
Higashi, T. (1995). Program for Absorption Correction.
Rigaku Corporation, Tokyo, Japan.
;
_exptl_crystal_colour orange
_exptl_crystal_density_diffrn 1.684
_exptl_crystal_density_method 'not measured'
_exptl_crystal_description block
_exptl_crystal_F_000 4480.00
_exptl_crystal_size_max 0.45
_exptl_crystal_size_mid 0.35
_exptl_crystal_size_min 0.25
_refine_diff_density_max 2.39
_refine_diff_density_min -1.99
_refine_ls_extinction_method none
_refine_ls_goodness_of_fit_ref 1.000
_refine_ls_hydrogen_treatment constr
_refine_ls_number_parameters 1173
_refine_ls_number_reflns 14105
_refine_ls_R_factor_gt 0.0406
_refine_ls_shift/su_max 0.0000
_refine_ls_structure_factor_coef F
_refine_ls_weighting_details 'w = 1/[0.0003Fo^2^ + 1.0000\s(Fo^2^)]'
_refine_ls_weighting_scheme calc
_refine_ls_wR_factor_ref 0.0526
_reflns_number_gt 14026
_reflns_number_total 20209
_reflns_threshold_expression F^2^>2.0\s(F^2^)
_cod_data_source_file b815890h.txt
_cod_data_source_block 14b
_cod_original_formula_sum 'C45 H56 F3 Ir N O6 P Ru S '
_cod_database_code 7000741

loop_
_symmetry_equiv_pos_site_id
_symmetry_equiv_pos_as_xyz
1 +X,+Y,+Z
2 -X,1/2+Y,1/2-Z
3 -X,-Y,-Z
4 +X,1/2-Y,1/2+Z

loop_
_atom_site_label
_atom_site_type_symbol
_atom_site_fract_x
_atom_site_fract_y
_atom_site_fract_z
_atom_site_U_iso_or_equiv
_atom_site_adp_type
_atom_site_occupancy
_atom_site_symmetry_multiplicity
_atom_site_calc_flag
_atom_site_refinement_flags
_atom_site_disorder_assembly
_atom_site_disorder_group
Ir(1) Ir 0.203690(10) 0.149720(10) 0.194180(10) 0.02484(5) Uani 1.00 1 d . . .
Ir(101) Ir 0.701700(10) 0.148490(10) 0.567170(10) 0.02390(5) Uani 1.00 1 d . . .
Ru(1) Ru 0.21436(3) 0.106810(10) 0.03810(2) 0.02486(10) Uani 1.00 1 d . . .
Ru(101) Ru 0.71250(3) 0.106140(10) 0.72496(2) 0.02414(10) Uani 1.00 1 d . . .
S(201) S 0.10761(13) 0.14590(7) 0.65362(10) 0.0646(6) Uani 1.00 1 d . . .
S(301) S 0.60638(11) 0.14131(5) 0.10894(9) 0.0438(4) Uani 1.00 1 d . . .
P(1) P 0.06415(9) 0.14564(4) 0.15858(8) 0.0263(3) Uani 1.00 1 d . . .
P(101) P 0.56271(9) 0.14677(3) 0.60177(8) 0.0245(3) Uani 1.00 1 d . . .
F(201) F 0.2721(3) 0.13289(19) 0.6581(4) 0.103(2) Uani 1.00 1 d . . .
F(202) F 0.2407(4) 0.18890(18) 0.6251(3) 0.103(2) Uani 1.00 1 d . . .
F(203) F 0.2305(3) 0.17046(15) 0.7516(3) 0.0833(17) Uani 1.00 1 d . . .
F(301) F 0.7243(4) 0.17298(15) 0.0168(4) 0.0917(19) Uani 1.00 1 d . . .
F(302) F 0.7727(3) 0.1329(2) 0.1080(4) 0.103(2) Uani 1.00 1 d . . .
F(303) F 0.7333(4) 0.18889(19) 0.1445(4) 0.114(2) Uani 1.00 1 d . . .
O(1) O 0.2399(2) 0.19979(11) -0.0511(2) 0.0392(11) Uani 1.00 1 d . . .
O(2) O 0.1631(2) 0.21825(11) 0.0585(2) 0.0373(10) Uani 1.00 1 d . . .
O(101) O 0.7516(2) 0.19851(11) 0.8112(2) 0.0361(10) Uani 1.00 1 d . . .
O(102) O 0.6700(2) 0.21775(10) 0.7025(2) 0.0362(10) Uani 1.00 1 d . . .
O(201) O 0.1082(5) 0.1329(2) 0.5689(3) 0.102(2) Uani 1.00 1 d . . .
O(202) O 0.0956(4) 0.11705(19) 0.7145(3) 0.0774(18) Uani 1.00 1 d . . .
O(203) O 0.0622(4) 0.1812(2) 0.6695(4) 0.104(2) Uani 1.00 1 d . . .
O(301) O 0.5991(3) 0.11478(14) 0.0424(2) 0.0535(13) Uani 1.00 1 d . . .
O(302) O 0.6089(5) 0.1256(2) 0.1910(3) 0.088(2) Uani 1.00 1 d . . .
O(303) O 0.5545(3) 0.17426(16) 0.0983(3) 0.0697(16) Uani 1.00 1 d . . .
O(401) O 0.7119(7) 0.0053(2) 0.2266(6) 0.126(3) Uani 1.00 1 d . . .
O(501) O 0.061(2) 0.4545(5) 0.0092(14) 0.255(10) Uani 1.00 1 d . . .
N(1) N 0.1013(2) 0.13811(12) -0.0046(2) 0.0276(11) Uani 1.00 1 d . . .
N(101) N 0.6037(2) 0.13956(11) 0.7657(2) 0.0252(10) Uani 1.00 1 d . . .
C(1) C 0.2472(4) 0.13498(17) 0.3271(3) 0.0370(15) Uani 1.00 1 d . . .
C(2) C 0.3201(4) 0.14548(16) 0.2788(3) 0.0404(16) Uani 1.00 1 d . . .
C(3) C 0.3102(4) 0.18379(17) 0.2546(3) 0.0373(15) Uani 1.00 1 d . . .
C(4) C 0.2297(3) 0.19694(16) 0.2842(2) 0.0335(14) Uani 1.00 1 d . . .
C(5) C 0.1900(3) 0.16644(16) 0.3303(2) 0.0343(14) Uani 1.00 1 d . . .
C(6) C 0.2388(6) 0.0989(2) 0.3764(4) 0.062(2) Uani 1.00 1 d . . .
C(7) C 0.4004(5) 0.1224(2) 0.2701(4) 0.064(2) Uani 1.00 1 d . . .
C(8) C 0.3754(5) 0.2079(2) 0.2121(4) 0.058(2) Uani 1.00 1 d . . .
C(9) C 0.2020(5) 0.23669(17) 0.2822(3) 0.0468(18) Uani 1.00 1 d . . .
C(10) C 0.1109(4) 0.16883(19) 0.3807(3) 0.0416(16) Uani 1.00 1 d . . .
C(11) C 0.2666(5) 0.07440(17) -0.0645(4) 0.0485(19) Uani 1.00 1 d . . .
C(12) C 0.1854(5) 0.06129(19) -0.0498(4) 0.056(2) Uani 1.00 1 d . . .
C(13) C 0.1809(4) 0.04661(17) 0.0333(4) 0.0499(19) Uani 1.00 1 d . . .
C(14) C 0.2647(5) 0.05131(17) 0.0691(3) 0.0486(18) Uani 1.00 1 d . . .
C(15) C 0.3173(4) 0.06714(18) 0.0097(4) 0.0509(19) Uani 1.00 1 d . . .
C(16) C 0.2949(10) 0.0882(2) -0.1491(5) 0.113(4) Uani 1.00 1 d . . .
C(17) C 0.1094(9) 0.0582(2) -0.1108(8) 0.120(4) Uani 1.00 1 d . . .
C(18) C 0.1093(9) 0.0260(2) 0.0715(10) 0.132(4) Uani 1.00 1 d . . .
C(19) C 0.2956(10) 0.0382(2) 0.1540(5) 0.106(3) Uani 1.00 1 d . . .
C(20) C 0.4148(6) 0.0721(3) 0.0165(12) 0.129(4) Uani 1.00 1 d . . .
C(21) C 0.0401(3) 0.15132(14) 0.0462(3) 0.0284(13) Uani 1.00 1 d . . .
C(22) C -0.0331(4) 0.16935(15) 0.0165(3) 0.0350(14) Uani 1.00 1 d . . .
C(23) C -0.0447(4) 0.17395(17) -0.0684(3) 0.0379(15) Uani 1.00 1 d . . .
C(24) C 0.0185(4) 0.16189(17) -0.1209(3) 0.0372(15) Uani 1.00 1 d . . .
C(25) C 0.0909(3) 0.14463(15) -0.0875(3) 0.0319(14) Uani 1.00 1 d . . .
C(26) C 0.0129(3) 0.10111(16) 0.1806(3) 0.0341(14) Uani 1.00 1 d . . .
C(27) C -0.0598(4) 0.08798(17) 0.1359(4) 0.0432(17) Uani 1.00 1 d . . .
C(28) C -0.1029(5) 0.0558(2) 0.1605(5) 0.059(2) Uani 1.00 1 d . . .
C(29) C -0.0761(6) 0.0366(2) 0.2287(5) 0.066(2) Uani 1.00 1 d . . .
C(30) C -0.0042(6) 0.0485(2) 0.2737(4) 0.067(2) Uani 1.00 1 d . . .
C(31) C 0.0402(5) 0.07999(18) 0.2495(3) 0.0488(18) Uani 1.00 1 d . . .
C(32) C -0.0090(3) 0.17888(15) 0.2077(3) 0.0314(13) Uani 1.00 1 d . . .
C(33) C 0.0077(4) 0.21774(16) 0.1980(3) 0.0353(14) Uani 1.00 1 d . . .
C(34) C -0.0420(4) 0.24369(18) 0.2379(3) 0.0417(16) Uani 1.00 1 d . . .
C(35) C -0.1095(4) 0.23196(18) 0.2886(3) 0.0427(17) Uani 1.00 1 d . . .
C(36) C -0.1260(4) 0.19447(19) 0.2973(3) 0.0437(17) Uani 1.00 1 d . . .
C(37) C -0.0766(3) 0.16781(17) 0.2577(3) 0.0357(15) Uani 1.00 1 d . . .
C(38) C 0.3242(3) 0.14642(14) 0.0504(3) 0.0317(14) Uani 1.00 1 d . . .
C(39) C 0.2482(3) 0.16386(14) 0.0760(2) 0.0275(13) Uani 1.00 1 d . . .
C(40) C 0.2168(3) 0.19467(15) 0.0205(3) 0.0313(14) Uani 1.00 1 d . . .
C(41) C 0.1313(4) 0.24986(18) 0.0079(4) 0.0470(18) Uani 1.00 1 d . . .
C(101) C 0.7411(4) 0.13308(17) 0.4341(3) 0.0362(15) Uani 1.00 1 d . . .
C(102) C 0.6875(3) 0.16584(16) 0.4310(2) 0.0311(14) Uani 1.00 1 d . . .
C(103) C 0.7296(3) 0.19551(16) 0.4778(3) 0.0325(14) Uani 1.00 1 d . . .
C(104) C 0.8103(3) 0.18049(17) 0.5073(3) 0.0374(15) Uani 1.00 1 d . . .
C(105) C 0.8160(4) 0.14185(17) 0.4824(3) 0.0378(15) Uani 1.00 1 d . . .
C(106) C 0.7258(5) 0.0979(2) 0.3845(3) 0.055(2) Uani 1.00 1 d . . .
C(107) C 0.6066(4) 0.17021(19) 0.3788(3) 0.0443(17) Uani 1.00 1 d . . .
C(108) C 0.7050(4) 0.23612(17) 0.4815(3) 0.0448(17) Uani 1.00 1 d . . .
C(109) C 0.8794(4) 0.2029(2) 0.5502(4) 0.0519(19) Uani 1.00 1 d . . .
C(110) C 0.8938(4) 0.1169(2) 0.4906(4) 0.058(2) Uani 1.00 1 d . . .
C(111) C 0.6708(3) 0.05967(14) 0.8049(3) 0.0304(13) Uani 1.00 1 d . . .
C(112) C 0.7517(4) 0.07331(15) 0.8347(3) 0.0349(14) Uani 1.00 1 d . . .
C(113) C 0.8127(3) 0.06626(15) 0.7706(3) 0.0350(14) Uani 1.00 1 d . . .
C(114) C 0.7682(4) 0.05081(15) 0.7002(3) 0.0364(15) Uani 1.00 1 d . . .
C(115) C 0.6795(4) 0.04644(15) 0.7225(3) 0.0339(14) Uani 1.00 1 d . . .
C(116) C 0.5891(4) 0.05818(19) 0.8549(4) 0.0489(18) Uani 1.00 1 d . . .
C(117) C 0.7748(5) 0.08673(18) 0.9227(3) 0.0489(18) Uani 1.00 1 d . . .
C(118) C 0.9078(4) 0.0710(2) 0.7800(5) 0.057(2) Uani 1.00 1 d . . .
C(119) C 0.8084(6) 0.0363(2) 0.6226(4) 0.067(2) Uani 1.00 1 d . . .
C(120) C 0.6118(5) 0.02534(17) 0.6720(4) 0.055(2) Uani 1.00 1 d . . .
C(121) C 0.5423(3) 0.15381(14) 0.7133(2) 0.0258(12) Uani 1.00 1 d . . .
C(122) C 0.4705(3) 0.17238(15) 0.7428(3) 0.0320(14) Uani 1.00 1 d . . .
C(123) C 0.4602(4) 0.17778(16) 0.8279(3) 0.0378(15) Uani 1.00 1 d . . .
C(124) C 0.5256(4) 0.16451(16) 0.8814(3) 0.0358(15) Uani 1.00 1 d . . .
C(125) C 0.5960(4) 0.14672(14) 0.8480(3) 0.0326(14) Uani 1.00 1 d . . .
C(126) C 0.5053(3) 0.10269(15) 0.5805(3) 0.0299(13) Uani 1.00 1 d . . .
C(127) C 0.5243(4) 0.08286(16) 0.5071(3) 0.0363(15) Uani 1.00 1 d . . .
C(128) C 0.4771(4) 0.05144(17) 0.4845(3) 0.0455(17) Uani 1.00 1 d . . .
C(129) C 0.4117(4) 0.03883(18) 0.5357(4) 0.0501(19) Uani 1.00 1 d . . .
C(130) C 0.3937(4) 0.05746(18) 0.6084(4) 0.0469(18) Uani 1.00 1 d . . .
C(131) C 0.4406(3) 0.08946(16) 0.6304(3) 0.0351(14) Uani 1.00 1 d . . .
C(132) C 0.4907(3) 0.18121(14) 0.5534(2) 0.0271(12) Uani 1.00 1 d . . .
C(133) C 0.5113(3) 0.21907(15) 0.5624(3) 0.0313(13) Uani 1.00 1 d . . .
C(134) C 0.4610(4) 0.24650(16) 0.5245(3) 0.0389(15) Uani 1.00 1 d . . .
C(135) C 0.3901(4) 0.23646(18) 0.4766(3) 0.0420(16) Uani 1.00 1 d . . .
C(136) C 0.3686(4) 0.19885(17) 0.4672(3) 0.0400(16) Uani 1.00 1 d . . .
C(137) C 0.4183(3) 0.17137(16) 0.5055(3) 0.0314(13) Uani 1.00 1 d . . .
C(138) C 0.8257(3) 0.14280(16) 0.7109(3) 0.0327(14) Uani 1.00 1 d . . .
C(139) C 0.7514(3) 0.16197(16) 0.6853(3) 0.0314(13) Uani 1.00 1 d . . .
C(140) C 0.7260(3) 0.19366(15) 0.7401(3) 0.0308(13) Uani 1.00 1 d . . .
C(141) C 0.6431(5) 0.24879(17) 0.7527(3) 0.0459(17) Uani 1.00 1 d . . .
C(201) C 0.2182(5) 0.1606(2) 0.6731(5) 0.061(2) Uani 1.00 1 d . . .
C(301) C 0.7158(6) 0.1607(2) 0.0925(6) 0.073(2) Uani 1.00 1 d . . .
C(401) C 0.6472(9) 0.0234(3) 0.0985(7) 0.096(3) Uani 1.00 1 d . . .
C(402) C 0.6507(7) 0.0192(2) 0.1903(7) 0.080(3) Uani 1.00 1 d . . .
C(403) C 0.5794(8) 0.0353(3) 0.2391(6) 0.100(3) Uani 1.00 1 d . . .
C(501) C 0.1704(12) 0.4655(6) 0.109(3) 0.246(14) Uani 1.00 1 d . . .
C(502) C 0.105(2) 0.4806(10) 0.0568(12) 0.183(11) Uani 1.00 1 d . . .
C(503) C 0.087(2) 0.5165(6) 0.0454(14) 0.202(11) Uani 1.00 1 d . . .
H(1) H 0.1865 0.0998 0.4063 0.074 Uiso 1.00 1 c R . .
H(2) H 0.2858 0.0963 0.4147 0.074 Uiso 1.00 1 c R . .
H(3) H 0.2376 0.0780 0.3394 0.074 Uiso 1.00 1 c R . .
H(4) H 0.3927 0.0985 0.2956 0.077 Uiso 1.00 1 c R . .
H(5) H 0.4470 0.1351 0.2969 0.077 Uiso 1.00 1 c R . .
H(6) H 0.4125 0.1191 0.2125 0.077 Uiso 1.00 1 c R . .
H(7) H 0.4246 0.1932 0.1998 0.069 Uiso 1.00 1 c R . .
H(8) H 0.3918 0.2281 0.2478 0.069 Uiso 1.00 1 c R . .
H(9) H 0.3511 0.2176 0.1616 0.069 Uiso 1.00 1 c R . .
H(10) H 0.2439 0.2511 0.2539 0.056 Uiso 1.00 1 c R . .
H(11) H 0.1963 0.2459 0.3377 0.056 Uiso 1.00 1 c R . .
H(12) H 0.1482 0.2386 0.2534 0.056 Uiso 1.00 1 c R . .
H(13) H 0.0873 0.1934 0.3760 0.050 Uiso 1.00 1 c R . .
H(14) H 0.1242 0.1636 0.4378 0.050 Uiso 1.00 1 c R . .
H(15) H 0.0703 0.1510 0.3603 0.050 Uiso 1.00 1 c R . .
H(16) H 0.2474 0.0873 -0.1873 0.136 Uiso 1.00 1 c R . .
H(17) H 0.3399 0.0727 -0.1690 0.136 Uiso 1.00 1 c R . .
H(18) H 0.3148 0.1133 -0.1444 0.136 Uiso 1.00 1 c R . .
H(19) H 0.0629 0.0459 -0.0841 0.142 Uiso 1.00 1 c R . .
H(20) H 0.1257 0.0441 -0.1585 0.142 Uiso 1.00 1 c R . .
H(21) H 0.0921 0.0826 -0.1278 0.142 Uiso 1.00 1 c R . .
H(22) H 0.1291 0.0173 0.1246 0.160 Uiso 1.00 1 c R . .
H(23) H 0.0931 0.0053 0.0375 0.159 Uiso 1.00 1 c R . .
H(24) H 0.0611 0.0420 0.0787 0.159 Uiso 1.00 1 c R . .
H(25) H 0.3553 0.0433 0.1617 0.127 Uiso 1.00 1 c R . .
H(26) H 0.2860 0.0119 0.1585 0.127 Uiso 1.00 1 c R . .
H(27) H 0.2640 0.0510 0.1957 0.127 Uiso 1.00 1 c R . .
H(28) H 0.4341 0.0808 -0.0361 0.155 Uiso 1.00 1 c R . .
H(29) H 0.4417 0.0488 0.0294 0.155 Uiso 1.00 1 c R . .
H(30) H 0.4291 0.0899 0.0586 0.155 Uiso 1.00 1 c R . .
H(31) H -0.0753 0.1781 0.0542 0.042 Uiso 1.00 1 c R . .
H(32) H -0.0950 0.1858 -0.0903 0.045 Uiso 1.00 1 c R . .
H(33) H 0.0120 0.1650 -0.1797 0.044 Uiso 1.00 1 c R . .
H(34) H 0.1354 0.1373 -0.1240 0.038 Uiso 1.00 1 c R . .
H(35) H -0.0795 0.1015 0.0880 0.052 Uiso 1.00 1 c R . .
H(36) H -0.1519 0.0475 0.1294 0.071 Uiso 1.00 1 c R . .
H(37) H -0.1064 0.0148 0.2456 0.079 Uiso 1.00 1 c R . .
H(38) H 0.0146 0.0346 0.3215 0.080 Uiso 1.00 1 c R . .
H(39) H 0.0900 0.0877 0.2804 0.058 Uiso 1.00 1 c R . .
H(40) H 0.0536 0.2259 0.1639 0.042 Uiso 1.00 1 c R . .
H(41) H -0.0312 0.2697 0.2306 0.050 Uiso 1.00 1 c R . .
H(42) H -0.1430 0.2502 0.3168 0.051 Uiso 1.00 1 c R . .
H(43) H -0.1725 0.1866 0.3310 0.053 Uiso 1.00 1 c R . .
H(44) H -0.0880 0.1418 0.2651 0.043 Uiso 1.00 1 c R . .
H(45) H 0.3672 0.1413 0.0918 0.038 Uiso 1.00 1 c R . .
H(46) H 0.3508 0.1551 0.0009 0.038 Uiso 1.00 1 c R . .
H(47) H 0.1693 0.2706 0.0140 0.057 Uiso 1.00 1 c R . .
H(48) H 0.0756 0.2568 0.0259 0.056 Uiso 1.00 1 c R . .
H(49) H 0.1283 0.2425 -0.0493 0.056 Uiso 1.00 1 c R . .
H(50) H 0.7726 0.0812 0.3942 0.066 Uiso 1.00 1 c R . .
H(51) H 0.7215 0.1036 0.3265 0.066 Uiso 1.00 1 c R . .
H(52) H 0.6740 0.0864 0.4021 0.066 Uiso 1.00 1 c R . .
H(53) H 0.5936 0.1470 0.3520 0.053 Uiso 1.00 1 c R . .
H(54) H 0.6148 0.1891 0.3376 0.053 Uiso 1.00 1 c R . .
H(55) H 0.5603 0.1772 0.4137 0.053 Uiso 1.00 1 c R . .
H(56) H 0.6508 0.2397 0.4541 0.054 Uiso 1.00 1 c R . .
H(57) H 0.7475 0.2506 0.4542 0.054 Uiso 1.00 1 c R . .
H(58) H 0.7013 0.2439 0.5382 0.054 Uiso 1.00 1 c R . .
H(59) H 0.8598 0.2281 0.5544 0.062 Uiso 1.00 1 c R . .
H(60) H 0.9310 0.2022 0.5191 0.062 Uiso 1.00 1 c R . .
H(61) H 0.8901 0.1931 0.6047 0.062 Uiso 1.00 1 c R . .
H(62) H 0.9376 0.1302 0.5204 0.070 Uiso 1.00 1 c R . .
H(63) H 0.9139 0.1103 0.4368 0.070 Uiso 1.00 1 c R . .
H(64) H 0.8792 0.0948 0.5205 0.070 Uiso 1.00 1 c R . .
H(65) H 0.5994 0.0683 0.9091 0.059 Uiso 1.00 1 c R . .
H(66) H 0.5709 0.0328 0.8597 0.059 Uiso 1.00 1 c R . .
H(67) H 0.5455 0.0724 0.8270 0.059 Uiso 1.00 1 c R . .
H(68) H 0.8348 0.0917 0.9265 0.059 Uiso 1.00 1 c R . .
H(69) H 0.7602 0.0678 0.9618 0.059 Uiso 1.00 1 c R . .
H(70) H 0.7437 0.1090 0.9348 0.059 Uiso 1.00 1 c R . .
H(71) H 0.9354 0.0641 0.7296 0.069 Uiso 1.00 1 c R . .
H(72) H 0.9286 0.0556 0.8245 0.069 Uiso 1.00 1 c R . .
H(73) H 0.9198 0.0966 0.7924 0.069 Uiso 1.00 1 c R . .
H(74) H 0.7654 0.0249 0.5880 0.081 Uiso 1.00 1 c R . .
H(75) H 0.8510 0.0182 0.6371 0.081 Uiso 1.00 1 c R . .
H(76) H 0.8343 0.0564 0.5931 0.081 Uiso 1.00 1 c R . .
H(77) H 0.5596 0.0247 0.7021 0.065 Uiso 1.00 1 c R . .
H(78) H 0.6309 0.0004 0.6621 0.065 Uiso 1.00 1 c R . .
H(79) H 0.6023 0.0377 0.6200 0.065 Uiso 1.00 1 c R . .
H(80) H 0.4281 0.1816 0.7045 0.038 Uiso 1.00 1 c R . .
H(81) H 0.4106 0.1898 0.8492 0.045 Uiso 1.00 1 c R . .
H(82) H 0.5219 0.1680 0.9402 0.043 Uiso 1.00 1 c R . .
H(83) H 0.6411 0.1389 0.8849 0.039 Uiso 1.00 1 c R . .
H(84) H 0.5700 0.0911 0.4730 0.043 Uiso 1.00 1 c R . .
H(85) H 0.4901 0.0384 0.4344 0.054 Uiso 1.00 1 c R . .
H(86) H 0.3787 0.0175 0.5195 0.060 Uiso 1.00 1 c R . .
H(87) H 0.3500 0.0483 0.6441 0.056 Uiso 1.00 1 c R . .
H(88) H 0.4277 0.1025 0.6806 0.042 Uiso 1.00 1 c R . .
H(89) H 0.5604 0.2263 0.5948 0.037 Uiso 1.00 1 c R . .
H(90) H 0.4749 0.2723 0.5321 0.047 Uiso 1.00 1 c R . .
H(91) H 0.3559 0.2553 0.4501 0.050 Uiso 1.00 1 c R . .
H(92) H 0.3203 0.1919 0.4333 0.048 Uiso 1.00 1 c R . .
H(93) H 0.4025 0.1457 0.4999 0.038 Uiso 1.00 1 c R . .
H(94) H 0.8550 0.1512 0.7601 0.039 Uiso 1.00 1 c R . .
H(95) H 0.8666 0.1364 0.6697 0.039 Uiso 1.00 1 c R . .
H(96) H 0.5925 0.2417 0.7812 0.055 Uiso 1.00 1 c R . .
H(97) H 0.6311 0.2698 0.7177 0.055 Uiso 1.00 1 c R . .
H(98) H 0.6869 0.2553 0.7923 0.055 Uiso 1.00 1 c R . .
H(99) H 0.6713 0.0471 0.0849 0.115 Uiso 1.00 1 c R . .
H(100) H 0.5897 0.0222 0.0776 0.115 Uiso 1.00 1 c R . .
H(101) H 0.6804 0.0040 0.0739 0.115 Uiso 1.00 1 c R . .
H(102) H 0.5372 0.0166 0.2486 0.121 Uiso 1.00 1 c R . .
H(103) H 0.5544 0.0554 0.2078 0.120 Uiso 1.00 1 c R . .
H(104) H 0.6005 0.0446 0.2913 0.121 Uiso 1.00 1 c R . .
H(105) H 0.1478 0.4575 0.1611 0.295 Uiso 1.00 1 c R . .
H(106) H 0.2104 0.4853 0.1186 0.295 Uiso 1.00 1 c R . .
H(107) H 0.1986 0.4451 0.0830 0.295 Uiso 1.00 1 c R . .
H(108) H 0.1259 0.5266 0.0063 0.244 Uiso 1.00 1 c R . .
H(109) H 0.0909 0.5303 0.0963 0.244 Uiso 1.00 1 c R . .
H(110) H 0.0297 0.5183 0.0234 0.244 Uiso 1.00 1 c R . .

loop_
_atom_site_aniso_label
_atom_site_aniso_U_11
_atom_site_aniso_U_22
_atom_site_aniso_U_33
_atom_site_aniso_U_12
_atom_site_aniso_U_13
_atom_site_aniso_U_23
Ir(1) 0.02130(13) 0.02619(12) 0.02684(11) -0.00150(8) -0.00511(8) -0.00010(7)
Ir(101) 0.02051(12) 0.02652(12) 0.02456(11) -0.00150(8) -0.00312(7) 0.00024(7)
Ru(1) 0.0197(2) 0.0250(2) 0.0297(2) 0.00048(16) -0.00361(15) -0.00056(16)
Ru(101) 0.0207(2) 0.0249(2) 0.02674(19) 0.00103(16) -0.00335(15) 0.00126(15)
S(201) 0.0364(10) 0.1159(17) 0.0414(8) 0.0070(10) -0.0033(7) 0.0141(9)
S(301) 0.0386(9) 0.0580(9) 0.0346(6) 0.0088(7) -0.0018(6) -0.0032(6)
P(1) 0.0218(7) 0.0285(6) 0.0286(6) 0.0007(5) -0.0025(5) -0.0003(5)
P(101) 0.0220(7) 0.0256(6) 0.0257(5) -0.0001(5) -0.0040(4) -0.0003(4)
F(201) 0.049(3) 0.107(4) 0.153(4) 0.031(3) 0.010(3) -0.003(3)
F(202) 0.101(4) 0.102(4) 0.106(3) -0.009(3) 0.033(3) 0.027(3)
F(203) 0.081(3) 0.085(3) 0.083(3) -0.013(2) -0.017(2) -0.004(2)
F(301) 0.087(4) 0.081(3) 0.107(4) -0.031(2) 0.023(3) -0.017(2)
F(302) 0.048(3) 0.126(4) 0.135(4) 0.039(3) -0.028(2) -0.051(3)
F(303) 0.089(4) 0.111(4) 0.141(4) -0.000(3) -0.043(3) -0.064(3)
O(1) 0.050(2) 0.035(2) 0.0324(18) -0.0092(18) 0.0016(16) 0.0023(15)
O(2) 0.040(2) 0.033(2) 0.0389(18) 0.0080(17) 0.0011(16) 0.0096(16)
O(101) 0.040(2) 0.038(2) 0.0299(17) -0.0055(17) -0.0108(15) -0.0016(15)
O(102) 0.042(2) 0.0320(19) 0.0345(18) 0.0056(17) -0.0099(16) -0.0059(15)
O(201) 0.111(6) 0.147(6) 0.046(2) -0.007(5) -0.010(3) 0.003(3)
O(202) 0.068(4) 0.102(4) 0.063(2) -0.020(3) 0.009(2) 0.015(2)
O(203) 0.069(4) 0.144(6) 0.098(4) 0.053(4) 0.005(3) 0.027(4)
O(301) 0.042(2) 0.067(2) 0.051(2) -0.011(2) -0.0012(19) -0.007(2)
O(302) 0.116(5) 0.101(4) 0.046(2) 0.014(4) 0.008(2) 0.010(2)
O(303) 0.058(3) 0.077(3) 0.074(2) 0.035(2) -0.007(2) -0.008(2)
O(401) 0.117(7) 0.112(6) 0.147(6) 0.019(5) -0.033(5) 0.021(5)
O(501) 0.41(3) 0.130(10) 0.222(15) -0.019(14) -0.045(19) 0.035(10)
N(1) 0.022(2) 0.032(2) 0.0288(19) -0.0022(18) -0.0034(16) -0.0031(17)
N(101) 0.021(2) 0.0233(19) 0.0314(19) 0.0013(17) -0.0014(16) 0.0023(16)
C(1) 0.035(3) 0.040(3) 0.036(2) 0.002(2) -0.018(2) -0.002(2)
C(2) 0.033(3) 0.043(3) 0.045(3) 0.000(2) -0.022(2) -0.007(2)
C(3) 0.032(3) 0.046(3) 0.034(2) -0.012(2) -0.008(2) -0.008(2)
C(4) 0.033(3) 0.040(3) 0.028(2) -0.009(2) -0.005(2) -0.003(2)
C(5) 0.034(3) 0.043(3) 0.026(2) -0.006(2) -0.007(2) 0.000(2)
C(6) 0.083(6) 0.052(3) 0.049(3) -0.021(3) -0.027(3) 0.016(3)
C(7) 0.039(4) 0.082(5) 0.071(4) 0.015(3) -0.033(3) -0.019(3)
C(8) 0.043(4) 0.077(4) 0.053(3) -0.028(3) 0.007(2) -0.016(3)
C(9) 0.063(4) 0.037(3) 0.040(2) -0.002(3) -0.013(2) -0.003(2)
C(10) 0.039(3) 0.055(3) 0.031(2) -0.007(2) -0.002(2) -0.004(2)
C(11) 0.059(4) 0.031(3) 0.056(3) 0.001(3) 0.021(3) -0.001(2)
C(12) 0.066(5) 0.042(3) 0.058(3) 0.022(3) -0.035(3) -0.016(3)
C(13) 0.044(4) 0.029(3) 0.078(4) -0.003(2) 0.020(3) -0.014(2)
C(14) 0.069(5) 0.028(2) 0.048(3) 0.026(3) -0.016(3) -0.004(2)
C(15) 0.027(3) 0.042(3) 0.084(4) 0.003(2) -0.000(3) -0.019(3)
C(16) 0.205(14) 0.065(5) 0.071(5) 0.037(6) 0.067(7) -0.004(4)
C(17) 0.128(10) 0.069(5) 0.159(9) 0.030(6) -0.115(9) -0.053(6)
C(18) 0.136(11) 0.040(4) 0.223(13) -0.038(5) 0.114(10) -0.044(6)
C(19) 0.194(14) 0.058(5) 0.066(4) 0.043(6) -0.038(6) 0.003(3)
C(20) 0.033(5) 0.099(7) 0.256(16) 0.023(5) -0.008(7) -0.087(9)
C(21) 0.023(2) 0.029(2) 0.033(2) 0.002(2) -0.002(2) -0.001(2)
C(22) 0.032(3) 0.034(2) 0.039(2) 0.004(2) -0.008(2) -0.003(2)
C(23) 0.029(3) 0.043(3) 0.042(2) 0.006(2) -0.006(2) 0.000(2)
C(24) 0.033(3) 0.048(3) 0.030(2) 0.001(2) -0.008(2) 0.001(2)
C(25) 0.029(3) 0.034(2) 0.033(2) 0.000(2) -0.002(2) 0.000(2)
C(26) 0.028(3) 0.037(2) 0.037(2) -0.003(2) 0.002(2) -0.007(2)
C(27) 0.032(3) 0.034(3) 0.063(3) -0.006(2) -0.008(2) -0.006(2)
C(28) 0.054(4) 0.043(3) 0.079(4) -0.018(3) 0.003(3) -0.010(3)
C(29) 0.071(5) 0.051(4) 0.076(4) -0.027(3) 0.009(4) 0.007(3)
C(30) 0.093(6) 0.048(4) 0.060(4) -0.029(4) 0.002(4) 0.011(3)
C(31) 0.053(4) 0.045(3) 0.048(3) -0.013(3) -0.015(2) 0.011(2)
C(32) 0.030(3) 0.034(2) 0.030(2) 0.005(2) -0.003(2) 0.000(2)
C(33) 0.035(3) 0.035(2) 0.035(2) 0.002(2) 0.002(2) 0.002(2)
C(34) 0.043(3) 0.039(3) 0.043(2) 0.010(2) -0.005(2) -0.006(2)
C(35) 0.039(3) 0.047(3) 0.043(2) 0.009(2) 0.003(2) -0.009(2)
C(36) 0.035(3) 0.058(4) 0.039(2) 0.001(2) 0.008(2) -0.004(2)
C(37) 0.032(3) 0.042(3) 0.033(2) 0.003(2) 0.001(2) -0.000(2)
C(38) 0.027(3) 0.030(2) 0.038(2) -0.011(2) -0.001(2) -0.005(2)
C(39) 0.028(3) 0.024(2) 0.030(2) -0.005(2) -0.006(2) 0.002(2)
C(40) 0.032(3) 0.027(2) 0.035(2) -0.011(2) -0.004(2) 0.003(2)
C(41) 0.045(4) 0.039(3) 0.057(3) 0.005(2) -0.003(2) 0.020(2)
C(101) 0.034(3) 0.045(3) 0.030(2) 0.003(2) 0.007(2) 0.003(2)
C(102) 0.029(3) 0.041(3) 0.023(2) -0.004(2) 0.0033(19) 0.003(2)
C(103) 0.028(3) 0.039(2) 0.030(2) 0.001(2) -0.003(2) -0.002(2)
C(104) 0.030(3) 0.051(3) 0.032(2) -0.014(2) 0.002(2) 0.010(2)
C(105) 0.030(3) 0.044(3) 0.040(2) -0.000(2) 0.004(2) 0.007(2)
C(106) 0.058(4) 0.065(4) 0.043(3) -0.006(3) 0.011(2) -0.017(3)
C(107) 0.052(4) 0.056(3) 0.025(2) -0.011(3) -0.010(2) 0.004(2)
C(108) 0.055(4) 0.042(3) 0.038(2) -0.016(2) 0.003(2) 0.004(2)
C(109) 0.037(3) 0.065(4) 0.053(3) -0.023(3) -0.009(2) 0.014(3)
C(110) 0.031(3) 0.090(5) 0.054(3) 0.016(3) 0.013(2) 0.017(3)
C(111) 0.027(3) 0.024(2) 0.041(2) 0.001(2) -0.001(2) 0.007(2)
C(112) 0.039(3) 0.030(2) 0.036(2) 0.007(2) -0.008(2) 0.008(2)
C(113) 0.026(3) 0.032(2) 0.047(2) 0.011(2) -0.008(2) 0.007(2)
C(114) 0.045(3) 0.026(2) 0.039(2) 0.009(2) 0.000(2) -0.001(2)
C(115) 0.034(3) 0.025(2) 0.043(2) 0.004(2) -0.010(2) 0.001(2)
C(116) 0.040(3) 0.042(3) 0.065(3) -0.001(2) 0.019(3) 0.014(2)
C(117) 0.060(4) 0.041(3) 0.045(3) 0.007(3) -0.022(2) -0.001(2)
C(118) 0.027(3) 0.052(4) 0.093(5) 0.004(3) -0.005(3) 0.015(3)
C(119) 0.091(6) 0.055(4) 0.055(3) 0.025(4) 0.015(3) 0.001(3)
C(120) 0.061(4) 0.027(2) 0.074(4) -0.001(2) -0.035(3) -0.002(2)
C(121) 0.026(2) 0.028(2) 0.023(2) -0.004(2) -0.0024(19) 0.0030(18)
C(122) 0.031(3) 0.031(2) 0.034(2) 0.000(2) -0.005(2) 0.002(2)
C(123) 0.039(3) 0.037(3) 0.038(2) 0.008(2) 0.004(2) -0.001(2)
C(124) 0.035(3) 0.041(3) 0.032(2) 0.005(2) -0.001(2) -0.001(2)
C(125) 0.033(3) 0.031(2) 0.034(2) -0.000(2) -0.005(2) -0.003(2)
C(126) 0.021(2) 0.031(2) 0.037(2) 0.001(2) -0.005(2) -0.005(2)
C(127) 0.033(3) 0.038(2) 0.038(2) 0.001(2) -0.005(2) -0.006(2)
C(128) 0.050(4) 0.036(3) 0.050(3) 0.003(2) -0.009(2) -0.014(2)
C(129) 0.037(3) 0.034(3) 0.078(4) -0.007(2) -0.009(3) -0.010(3)
C(130) 0.031(3) 0.044(3) 0.066(3) -0.010(2) 0.002(2) -0.008(3)
C(131) 0.023(3) 0.034(2) 0.048(2) -0.000(2) -0.001(2) -0.005(2)
C(132) 0.025(2) 0.031(2) 0.025(2) 0.002(2) -0.0035(19) 0.0002(19)
C(133) 0.032(3) 0.029(2) 0.033(2) 0.001(2) -0.004(2) -0.001(2)
C(134) 0.045(3) 0.031(2) 0.040(2) 0.006(2) -0.003(2) 0.002(2)
C(135) 0.043(3) 0.048(3) 0.036(2) 0.014(2) -0.006(2) 0.005(2)
C(136) 0.035(3) 0.045(3) 0.040(2) 0.005(2) -0.013(2) -0.001(2)
C(137) 0.024(3) 0.035(2) 0.035(2) 0.004(2) -0.008(2) -0.003(2)
C(138) 0.024(3) 0.043(3) 0.031(2) -0.006(2) -0.007(2) 0.003(2)
C(139) 0.023(3) 0.039(2) 0.032(2) -0.002(2) -0.008(2) 0.005(2)
C(140) 0.033(3) 0.028(2) 0.032(2) -0.009(2) -0.001(2) -0.000(2)
C(141) 0.058(4) 0.036(3) 0.044(3) -0.001(2) -0.005(2) -0.009(2)
C(201) 0.054(5) 0.054(4) 0.076(5) 0.018(3) 0.013(3) 0.013(3)
C(301) 0.072(6) 0.070(5) 0.077(5) 0.016(4) -0.033(4) -0.041(4)
C(401) 0.113(9) 0.065(5) 0.108(7) 0.015(5) -0.018(6) 0.004(4)
C(402) 0.077(7) 0.054(4) 0.110(7) -0.014(4) -0.008(5) 0.008(4)
C(403) 0.089(8) 0.115(8) 0.097(6) -0.031(6) 0.014(6) 0.000(6)
C(501) 0.059(10) 0.127(14) 0.55(5) 0.011(9) -0.014(19) -0.09(2)
C(502) 0.19(2) 0.23(3) 0.126(12) 0.00(2) 0.066(13) -0.058(16)
C(503) 0.33(3) 0.100(12) 0.180(17) -0.058(17) 0.12(2) -0.038(11)

loop_
_atom_type_symbol
_atom_type_description
_atom_type_scat_dispersion_real
_atom_type_scat_dispersion_imag
_atom_type_scat_source
C C 0.003 0.002
;
International Tables for Crystallography
(1992, Vol. C, Tables 4.2.6.8 and 6.1.1.4)
;
H H 0.000 0.000
;
International Tables for Crystallography
(1992, Vol. C, Table 6.1.1.4)
;
F F 0.017 0.010
;
International Tables for Crystallography
(1992, Vol. C, Tables 4.2.6.8 and 6.1.1.4)
;
N N 0.006 0.003
;
International Tables for Crystallography
(1992, Vol. C, Tables 4.2.6.8 and 6.1.1.4)
;
O O 0.011 0.006
;
International Tables for Crystallography
(1992, Vol. C, Tables 4.2.6.8 and 6.1.1.4)
;
P P 0.102 0.094
;
International Tables for Crystallography
(1992, Vol. C, Tables 4.2.6.8 and 6.1.1.4)
;
S S 0.125 0.123
;
International Tables for Crystallography
(1992, Vol. C, Tables 4.2.6.8 and 6.1.1.4)
;
Ru Ru -1.259 0.836
;
International Tables for Crystallography
(1992, Vol. C, Tables 4.2.6.8 and 6.1.1.4)
;
Ir Ir -1.444 7.990
;
International Tables for Crystallography
(1992, Vol. C, Tables 4.2.6.8 and 6.1.1.4)
;

loop_
_geom_angle_atom_site_label_1
_geom_angle_atom_site_label_2
_geom_angle_atom_site_label_3
_geom_angle
_geom_angle_publ_flag
_geom_angle_site_symmetry_1
_geom_angle_site_symmetry_2
_geom_angle_site_symmetry_3
Ru(1) Ir(1) P(1) 79.51(3) yes . . .
Ru(1) Ir(1) C(1) 130.75(15) yes . . .
Ru(1) Ir(1) C(2) 114.90(15) yes . . .
Ru(1) Ir(1) C(3) 126.36(14) yes . . .
Ru(1) Ir(1) C(4) 157.39(13) yes . . .
Ru(1) Ir(1) C(5) 163.73(14) yes . . .
Ru(1) Ir(1) C(39) 47.97(13) yes . . .
P(1) Ir(1) C(1) 119.54(16) yes . . .
P(1) Ir(1) C(2) 156.40(16) yes . . .
P(1) Ir(1) C(3) 147.64(15) yes . . .
P(1) Ir(1) C(4) 112.04(15) yes . . .
P(1) Ir(1) C(5) 98.91(15) yes . . .
P(1) Ir(1) C(39) 96.87(15) yes . . .
C(1) Ir(1) C(2) 36.9(2) yes . . .
C(1) Ir(1) C(3) 61.4(2) yes . . .
C(1) Ir(1) C(4) 61.8(2) yes . . .
C(1) Ir(1) C(5) 36.7(2) yes . . .
C(1) Ir(1) C(39) 143.4(2) yes . . .
C(2) Ir(1) C(3) 36.9(2) yes . . .
C(2) Ir(1) C(4) 61.9(2) yes . . .
C(2) Ir(1) C(5) 61.8(2) yes . . .
C(2) Ir(1) C(39) 106.6(2) yes . . .
C(3) Ir(1) C(4) 36.9(2) yes . . .
C(3) Ir(1) C(5) 61.9(2) yes . . .
C(3) Ir(1) C(39) 90.35(19) yes . . .
C(4) Ir(1) C(5) 37.62(19) yes . . .
C(4) Ir(1) C(39) 109.93(19) yes . . .
C(5) Ir(1) C(39) 147.5(2) yes . . .
Ru(101) Ir(101) P(101) 79.38(3) yes . . .
Ru(101) Ir(101) C(101) 131.41(14) yes . . .
Ru(101) Ir(101) C(102) 164.83(14) yes . . .
Ru(101) Ir(101) C(103) 156.64(13) yes . . .
Ru(101) Ir(101) C(104) 126.06(13) yes . . .
Ru(101) Ir(101) C(105) 115.20(14) yes . . .
Ru(101) Ir(101) C(139) 47.64(15) yes . . .
P(101) Ir(101) C(101) 119.77(15) yes . . .
P(101) Ir(101) C(102) 99.53(14) yes . . .
P(101) Ir(101) C(103) 112.00(14) yes . . .
P(101) Ir(101) C(104) 147.97(15) yes . . .
P(101) Ir(101) C(105) 156.10(15) yes . . .
P(101) Ir(101) C(139) 97.29(15) yes . . .
C(101) Ir(101) C(102) 36.6(2) yes . . .
C(101) Ir(101) C(103) 62.0(2) yes . . .
C(101) Ir(101) C(104) 61.0(2) yes . . .
C(101) Ir(101) C(105) 36.3(2) yes . . .
C(101) Ir(101) C(139) 142.8(2) yes . . .
C(102) Ir(101) C(103) 37.31(19) yes . . .
C(102) Ir(101) C(104) 61.23(19) yes . . .
C(102) Ir(101) C(105) 61.2(2) yes . . .
C(102) Ir(101) C(139) 146.6(2) yes . . .
C(103) Ir(101) C(104) 37.1(2) yes . . .
C(103) Ir(101) C(105) 62.3(2) yes . . .
C(103) Ir(101) C(139) 109.4(2) yes . . .
C(104) Ir(101) C(105) 37.0(2) yes . . .
C(104) Ir(101) C(139) 89.95(19) yes . . .
C(105) Ir(101) C(139) 106.5(2) yes . . .
Ir(1) Ru(1) N(1) 86.74(10) yes . . .
Ir(1) Ru(1) C(11) 161.0(2) yes . . .
Ir(1) Ru(1) C(12) 156.8(2) yes . . .
Ir(1) Ru(1) C(13) 121.28(19) yes . . .
Ir(1) Ru(1) C(14) 107.71(16) yes . . .
Ir(1) Ru(1) C(15) 124.41(19) yes . . .
Ir(1) Ru(1) C(38) 69.39(14) yes . . .
Ir(1) Ru(1) C(39) 45.19(12) yes . . .
N(1) Ru(1) C(11) 110.1(2) yes . . .
N(1) Ru(1) C(12) 91.3(2) yes . . .
N(1) Ru(1) C(13) 107.3(2) yes . . .
N(1) Ru(1) C(14) 145.0(2) yes . . .
N(1) Ru(1) C(15) 148.6(2) yes . . .
N(1) Ru(1) C(38) 108.50(18) yes . . .
N(1) Ru(1) C(39) 78.46(18) yes . . .
C(11) Ru(1) C(12) 36.6(2) yes . . .
C(11) Ru(1) C(13) 63.2(2) yes . . .
C(11) Ru(1) C(14) 63.4(2) yes . . .
C(11) Ru(1) C(15) 38.4(2) yes . . .
C(11) Ru(1) C(38) 96.2(2) yes . . .
C(11) Ru(1) C(39) 127.8(2) yes . . .
C(12) Ru(1) C(13) 38.0(2) yes . . .
C(12) Ru(1) C(14) 62.8(2) yes . . .
C(12) Ru(1) C(15) 62.0(2) yes . . .
C(12) Ru(1) C(38) 132.6(2) yes . . .
C(12) Ru(1) C(39) 156.2(2) yes . . .
C(13) Ru(1) C(14) 37.9(2) yes . . .
C(13) Ru(1) C(15) 62.5(2) yes . . .
C(13) Ru(1) C(38) 143.2(2) yes . . .
C(13) Ru(1) C(39) 165.9(2) yes . . .
C(14) Ru(1) C(15) 36.9(2) yes . . .
C(14) Ru(1) C(38) 106.5(2) yes . . .
C(14) Ru(1) C(39) 134.2(2) yes . . .
C(15) Ru(1) C(38) 82.2(2) yes . . .
C(15) Ru(1) C(39) 119.1(2) yes . . .
C(38) Ru(1) C(39) 37.1(2) yes . . .
Ir(101) Ru(101) N(101) 86.70(10) yes . . .
Ir(101) Ru(101) C(111) 150.76(13) yes . . .
Ir(101) Ru(101) C(112) 166.77(16) yes . . .
Ir(101) Ru(101) C(113) 129.74(14) yes . . .
Ir(101) Ru(101) C(114) 108.86(13) yes . . .
Ir(101) Ru(101) C(115) 118.21(14) yes . . .
Ir(101) Ru(101) C(138) 69.12(13) yes . . .
Ir(101) Ru(101) C(139) 45.05(12) yes . . .
N(101) Ru(101) C(111) 89.98(17) yes . . .
N(101) Ru(101) C(112) 105.08(18) yes . . .
N(101) Ru(101) C(113) 142.66(17) yes . . .
N(101) Ru(101) C(114) 149.00(19) yes . . .
N(101) Ru(101) C(115) 110.73(19) yes . . .
N(101) Ru(101) C(138) 109.37(18) yes . . .
N(101) Ru(101) C(139) 78.94(18) yes . . .
C(111) Ru(101) C(112) 37.9(2) yes . . .
C(111) Ru(101) C(113) 62.5(2) yes . . .
C(111) Ru(101) C(114) 63.2(2) yes . . .
C(111) Ru(101) C(115) 37.50(19) yes . . .
C(111) Ru(101) C(138) 138.5(2) yes . . .
C(111) Ru(101) C(139) 160.86(18) yes . . .
C(112) Ru(101) C(113) 37.8(2) yes . . .
C(112) Ru(101) C(114) 63.80(19) yes . . .
C(112) Ru(101) C(115) 63.7(2) yes . . .
C(112) Ru(101) C(138) 100.7(2) yes . . .
C(112) Ru(101) C(139) 130.36(19) yes . . .
C(113) Ru(101) C(114) 37.6(2) yes . . .
C(113) Ru(101) C(115) 63.1(2) yes . . .
C(113) Ru(101) C(138) 81.7(2) yes . . .
C(113) Ru(101) C(139) 118.9(2) yes . . .
C(114) Ru(101) C(115) 38.3(2) yes . . .
C(114) Ru(101) C(138) 101.3(2) yes . . .
C(114) Ru(101) C(139) 131.1(2) yes . . .
C(115) Ru(101) C(138) 139.5(2) yes . . .
C(115) Ru(101) C(139) 161.65(19) yes . . .
C(138) Ru(101) C(139) 37.2(2) yes . . .
O(201) S(201) O(202) 114.4(4) yes . . .
O(201) S(201) O(203) 116.9(4) yes . . .
O(201) S(201) C(201) 103.6(4) yes . . .
O(202) S(201) O(203) 115.5(3) yes . . .
O(202) S(201) C(201) 102.9(3) yes . . .
O(203) S(201) C(201) 100.4(4) yes . . .
O(301) S(301) O(302) 115.2(3) yes . . .
O(301) S(301) O(303) 114.7(3) yes . . .
O(301) S(301) C(301) 101.7(3) yes . . .
O(302) S(301) O(303) 115.9(3) yes . . .
O(302) S(301) C(301) 105.4(4) yes . . .
O(303) S(301) C(301) 101.2(3) yes . . .
Ir(1) P(1) C(21) 114.93(18) yes . . .
Ir(1) P(1) C(26) 115.76(19) yes . . .
Ir(1) P(1) C(32) 117.11(18) yes . . .
C(21) P(1) C(26) 101.7(2) yes . . .
C(21) P(1) C(32) 103.3(2) yes . . .
C(26) P(1) C(32) 101.8(2) yes . . .
Ir(101) P(101) C(121) 114.83(18) yes . . .
Ir(101) P(101) C(126) 116.45(17) yes . . .
Ir(101) P(101) C(132) 117.67(17) yes . . .
C(121) P(101) C(126) 101.9(2) yes . . .
C(121) P(101) C(132) 101.8(2) yes . . .
C(126) P(101) C(132) 101.8(2) yes . . .
C(40) O(2) C(41) 115.9(4) yes . . .
C(140) O(102) C(141) 115.5(4) yes . . .
Ru(1) N(1) C(21) 124.3(3) yes . . .
Ru(1) N(1) C(25) 118.5(3) yes . . .
C(21) N(1) C(25) 117.2(4) yes . . .
Ru(101) N(101) C(121) 124.2(3) yes . . .
Ru(101) N(101) C(125) 118.5(3) yes . . .
C(121) N(101) C(125) 117.3(4) yes . . .
Ir(1) C(1) C(2) 70.3(3) yes . . .
Ir(1) C(1) C(5) 71.2(2) yes . . .
Ir(1) C(1) C(6) 130.8(4) yes . . .
C(2) C(1) C(5) 108.2(5) yes . . .
C(2) C(1) C(6) 125.3(6) yes . . .
C(5) C(1) C(6) 126.0(5) yes . . .
Ir(1) C(2) C(1) 72.9(3) yes . . .
Ir(1) C(2) C(3) 71.9(3) yes . . .
Ir(1) C(2) C(7) 130.0(4) yes . . .
C(1) C(2) C(3) 108.2(5) yes . . .
C(1) C(2) C(7) 125.0(5) yes . . .
C(3) C(2) C(7) 125.8(6) yes . . .
Ir(1) C(3) C(2) 71.2(3) yes . . .
Ir(1) C(3) C(4) 71.2(3) yes . . .
Ir(1) C(3) C(8) 127.7(3) yes . . .
C(2) C(3) C(4) 108.4(5) yes . . .
C(2) C(3) C(8) 126.9(5) yes . . .
C(4) C(3) C(8) 124.5(5) yes . . .
Ir(1) C(4) C(3) 72.0(3) yes . . .
Ir(1) C(4) C(5) 72.1(2) yes . . .
Ir(1) C(4) C(9) 130.8(3) yes . . .
C(3) C(4) C(5) 107.8(4) yes . . .
C(3) C(4) C(9) 124.4(5) yes . . .
C(5) C(4) C(9) 126.8(5) yes . . .
Ir(1) C(5) C(1) 72.1(2) yes . . .
Ir(1) C(5) C(4) 70.3(2) yes . . .
Ir(1) C(5) C(10) 128.9(3) yes . . .
C(1) C(5) C(4) 107.3(4) yes . . .
C(1) C(5) C(10) 125.8(5) yes . . .
C(4) C(5) C(10) 126.5(5) yes . . .
Ru(1) C(11) C(12) 72.2(4) yes . . .
Ru(1) C(11) C(15) 71.3(3) yes . . .
Ru(1) C(11) C(16) 128.3(5) yes . . .
C(12) C(11) C(15) 106.9(5) yes . . .
C(12) C(11) C(16) 123.2(8) yes . . .
C(15) C(11) C(16) 129.4(8) yes . . .
Ru(1) C(12) C(11) 71.2(4) yes . . .
Ru(1) C(12) C(13) 71.8(3) yes . . .
Ru(1) C(12) C(17) 127.9(6) yes . . .
C(11) C(12) C(13) 110.1(6) yes . . .
C(11) C(12) C(17) 128.5(7) yes . . .
C(13) C(12) C(17) 121.2(7) yes . . .
Ru(1) C(13) C(12) 70.3(3) yes . . .
Ru(1) C(13) C(14) 70.0(3) yes . . .
Ru(1) C(13) C(18) 130.4(6) yes . . .
C(12) C(13) C(14) 105.8(6) yes . . .
C(12) C(13) C(18) 128.0(8) yes . . .
C(14) C(13) C(18) 125.7(8) yes . . .
Ru(1) C(14) C(13) 72.1(3) yes . . .
Ru(1) C(14) C(15) 71.8(3) yes . . .
Ru(1) C(14) C(19) 126.4(5) yes . . .
C(13) C(14) C(15) 108.6(5) yes . . .
C(13) C(14) C(19) 127.0(8) yes . . .
C(15) C(14) C(19) 124.2(8) yes . . .
Ru(1) C(15) C(11) 70.3(3) yes . . .
Ru(1) C(15) C(14) 71.2(4) yes . . .
Ru(1) C(15) C(20) 129.7(6) yes . . .
C(11) C(15) C(14) 108.6(6) yes . . .
C(11) C(15) C(20) 124.6(9) yes . . .
C(14) C(15) C(20) 126.5(9) yes . . .
P(1) C(21) N(1) 114.6(3) yes . . .
P(1) C(21) C(22) 122.6(4) yes . . .
N(1) C(21) C(22) 122.7(4) yes . . .
C(21) C(22) C(23) 119.2(5) yes . . .
C(22) C(23) C(24) 118.9(5) yes . . .
C(23) C(24) C(25) 119.3(4) yes . . .
N(1) C(25) C(24) 122.6(5) yes . . .
P(1) C(26) C(27) 122.9(4) yes . . .
P(1) C(26) C(31) 119.8(4) yes . . .
C(27) C(26) C(31) 117.0(5) yes . . .
C(26) C(27) C(28) 121.2(6) yes . . .
C(27) C(28) C(29) 120.3(7) yes . . .
C(28) C(29) C(30) 120.1(7) yes . . .
C(29) C(30) C(31) 120.4(7) yes . . .
C(26) C(31) C(30) 121.0(6) yes . . .
P(1) C(32) C(33) 118.0(4) yes . . .
P(1) C(32) C(37) 123.1(4) yes . . .
C(33) C(32) C(37) 118.8(5) yes . . .
C(32) C(33) C(34) 120.2(5) yes . . .
C(33) C(34) C(35) 120.1(5) yes . . .
C(34) C(35) C(36) 119.6(5) yes . . .
C(35) C(36) C(37) 121.2(5) yes . . .
C(32) C(37) C(36) 120.0(5) yes . . .
Ru(1) C(38) C(39) 69.9(3) yes . . .
Ir(1) C(39) Ru(1) 86.84(18) yes . . .
Ir(1) C(39) C(38) 116.8(3) yes . . .
Ir(1) C(39) C(40) 127.5(3) yes . . .
Ru(1) C(39) C(38) 72.9(2) yes . . .
Ru(1) C(39) C(40) 116.5(3) yes . . .
C(38) C(39) C(40) 114.9(4) yes . . .
O(1) C(40) O(2) 121.9(4) yes . . .
O(1) C(40) C(39) 124.9(5) yes . . .
O(2) C(40) C(39) 113.1(4) yes . . .
Ir(101) C(101) C(102) 71.0(2) yes . . .
Ir(101) C(101) C(105) 70.9(3) yes . . .
Ir(101) C(101) C(106) 130.5(4) yes . . .
C(102) C(101) C(105) 108.1(5) yes . . .
C(102) C(101) C(106) 125.1(5) yes . . .
C(105) C(101) C(106) 126.3(5) yes . . .
Ir(101) C(102) C(101) 72.4(2) yes . . .
Ir(101) C(102) C(103) 70.5(2) yes . . .
Ir(101) C(102) C(107) 128.8(3) yes . . .
C(101) C(102) C(103) 108.6(4) yes . . .
C(101) C(102) C(107) 125.6(5) yes . . .
C(103) C(102) C(107) 125.3(5) yes . . .
Ir(101) C(103) C(102) 72.2(2) yes . . .
Ir(101) C(103) C(104) 71.9(3) yes . . .
Ir(101) C(103) C(108) 129.9(3) yes . . .
C(102) C(103) C(104) 106.5(4) yes . . .
C(102) C(103) C(108) 127.8(5) yes . . .
C(104) C(103) C(108) 124.7(5) yes . . .
Ir(101) C(104) C(103) 70.9(3) yes . . .
Ir(101) C(104) C(105) 71.6(3) yes . . .
Ir(101) C(104) C(109) 127.6(3) yes . . .
C(103) C(104) C(105) 108.8(4) yes . . .
C(103) C(104) C(109) 124.7(5) yes . . .
C(105) C(104) C(109) 126.3(5) yes . . .
Ir(101) C(105) C(101) 72.8(3) yes . . .
Ir(101) C(105) C(104) 71.4(3) yes . . .
Ir(101) C(105) C(110) 130.3(4) yes . . .
C(101) C(105) C(104) 107.9(5) yes . . .
C(101) C(105) C(110) 124.6(5) yes . . .
C(104) C(105) C(110) 126.4(5) yes . . .
Ru(101) C(111) C(112) 70.7(2) yes . . .
Ru(101) C(111) C(115) 70.9(3) yes . . .
Ru(101) C(111) C(116) 126.3(3) yes . . .
C(112) C(111) C(115) 109.2(4) yes . . .
C(112) C(111) C(116) 125.5(4) yes . . .
C(115) C(111) C(116) 125.3(5) yes . . .
Ru(101) C(112) C(111) 71.4(2) yes . . .
Ru(101) C(112) C(113) 72.4(3) yes . . .
Ru(101) C(112) C(117) 129.2(3) yes . . .
C(111) C(112) C(113) 107.0(4) yes . . .
C(111) C(112) C(117) 127.5(5) yes . . .
C(113) C(112) C(117) 124.7(5) yes . . .
Ru(101) C(113) C(112) 69.8(3) yes . . .
Ru(101) C(113) C(114) 70.0(3) yes . . .
Ru(101) C(113) C(118) 130.4(4) yes . . .
C(112) C(113) C(114) 108.4(5) yes . . .
C(112) C(113) C(118) 125.1(5) yes . . .
C(114) C(113) C(118) 126.2(5) yes . . .
Ru(101) C(114) C(113) 72.4(3) yes . . .
Ru(101) C(114) C(115) 70.7(3) yes . . .
Ru(101) C(114) C(119) 129.4(4) yes . . .
C(113) C(114) C(115) 107.5(4) yes . . .
C(113) C(114) C(119) 126.0(6) yes . . .
C(115) C(114) C(119) 125.8(5) yes . . .
Ru(101) C(115) C(111) 71.6(3) yes . . .
Ru(101) C(115) C(114) 71.0(3) yes . . .
Ru(101) C(115) C(120) 130.7(4) yes . . .
C(111) C(115) C(114) 107.6(4) yes . . .
C(111) C(115) C(120) 126.0(5) yes . . .
C(114) C(115) C(120) 125.6(5) yes . . .
P(101) C(121) N(101) 114.7(3) yes . . .
P(101) C(121) C(122) 123.3(3) yes . . .
N(101) C(121) C(122) 122.0(4) yes . . .
C(121) C(122) C(123) 120.4(5) yes . . .
C(122) C(123) C(124) 117.3(5) yes . . .
C(123) C(124) C(125) 119.4(4) yes . . .
N(101) C(125) C(124) 123.3(5) yes . . .
P(101) C(126) C(127) 118.5(4) yes . . .
P(101) C(126) C(131) 122.9(4) yes . . .
C(127) C(126) C(131) 118.5(5) yes . . .
C(126) C(127) C(128) 120.5(5) yes . . .
C(127) C(128) C(129) 119.8(5) yes . . .
C(128) C(129) C(130) 120.3(6) yes . . .
C(129) C(130) C(131) 119.7(6) yes . . .
C(126) C(131) C(130) 121.2(5) yes . . .
P(101) C(132) C(133) 118.0(3) yes . . .
P(101) C(132) C(137) 123.2(3) yes . . .
C(133) C(132) C(137) 118.8(4) yes . . .
C(132) C(133) C(134) 120.7(5) yes . . .
C(133) C(134) C(135) 120.0(5) yes . . .
C(134) C(135) C(136) 119.9(5) yes . . .
C(135) C(136) C(137) 120.2(5) yes . . .
C(132) C(137) C(136) 120.3(5) yes . . .
Ru(101) C(138) C(139) 70.2(3) yes . . .
Ir(101) C(139) Ru(101) 87.3(2) yes . . .
Ir(101) C(139) C(138) 116.5(3) yes . . .
Ir(101) C(139) C(140) 127.7(3) yes . . .
Ru(101) C(139) C(138) 72.5(3) yes . . .
Ru(101) C(139) C(140) 116.4(3) yes . . .
C(138) C(139) C(140) 115.1(4) yes . . .
O(101) C(140) O(102) 121.6(4) yes . . .
O(101) C(140) C(139) 125.2(5) yes . . .
O(102) C(140) C(139) 113.2(4) yes . . .
S(201) C(201) F(201) 110.8(5) yes . . .
S(201) C(201) F(202) 112.3(6) yes . . .
S(201) C(201) F(203) 111.2(6) yes . . .
F(201) C(201) F(202) 106.9(7) yes . . .
F(201) C(201) F(203) 107.0(7) yes . . .
F(202) C(201) F(203) 108.4(6) yes . . .
S(301) C(301) F(301) 111.4(6) yes . . .
S(301) C(301) F(302) 107.4(6) yes . . .
S(301) C(301) F(303) 111.7(6) yes . . .
F(301) C(301) F(302) 110.1(8) yes . . .
F(301) C(301) F(303) 107.9(7) yes . . .
F(302) C(301) F(303) 108.3(8) yes . . .
O(401) C(402) C(401) 122.2(11) yes . . .
O(401) C(402) C(403) 119.6(10) yes . . .
C(401) C(402) C(403) 118.0(10) yes . . .
O(501) C(502) C(501) 115(2) yes . . .
O(501) C(502) C(503) 119(2) yes . . .
C(501) C(502) C(503) 127(2) yes . . .
C(1) C(6) H(1) 108.3 no . . .
C(1) C(6) H(2) 110.1 no . . .
C(1) C(6) H(3) 110.0 no . . .
H(1) C(6) H(2) 109.5 no . . .
H(1) C(6) H(3) 109.5 no . . .
H(2) C(6) H(3) 109.5 no . . .
C(2) C(7) H(4) 109.8 no . . .
C(2) C(7) H(5) 108.9 no . . .
C(2) C(7) H(6) 109.7 no . . .
H(4) C(7) H(5) 109.5 no . . .
H(4) C(7) H(6) 109.5 no . . .
H(5) C(7) H(6) 109.5 no . . .
C(3) C(8) H(7) 109.3 no . . .
C(3) C(8) H(8) 109.8 no . . .
C(3) C(8) H(9) 109.3 no . . .
H(7) C(8) H(8) 109.5 no . . .
H(7) C(8) H(9) 109.5 no . . .
H(8) C(8) H(9) 109.5 no . . .
C(4) C(9) H(10) 109.1 no . . .
C(4) C(9) H(11) 109.9 no . . .
C(4) C(9) H(12) 109.4 no . . .
H(10) C(9) H(11) 109.5 no . . .
H(10) C(9) H(12) 109.5 no . . .
H(11) C(9) H(12) 109.5 no . . .
C(5) C(10) H(13) 109.4 no . . .
C(5) C(10) H(14) 110.0 no . . .
C(5) C(10) H(15) 109.0 no . . .
H(13) C(10) H(14) 109.5 no . . .
H(13) C(10) H(15) 109.5 no . . .
H(14) C(10) H(15) 109.5 no . . .
C(11) C(16) H(16) 109.2 no . . .
C(11) C(16) H(17) 109.7 no . . .
C(11) C(16) H(18) 109.5 no . . .
H(16) C(16) H(17) 109.5 no . . .
H(16) C(16) H(18) 109.5 no . . .
H(17) C(16) H(18) 109.5 no . . .
C(12) C(17) H(19) 109.5 no . . .
C(12) C(17) H(20) 109.7 no . . .
C(12) C(17) H(21) 109.2 no . . .
H(19) C(17) H(20) 109.5 no . . .
H(19) C(17) H(21) 109.5 no . . .
H(20) C(17) H(21) 109.5 no . . .
C(13) C(18) H(22) 107.4 no . . .
C(13) C(18) H(23) 110.2 no . . .
C(13) C(18) H(24) 110.8 no . . .
H(22) C(18) H(23) 109.5 no . . .
H(22) C(18) H(24) 109.5 no . . .
H(23) C(18) H(24) 109.5 no . . .
C(14) C(19) H(25) 110.7 no . . .
C(14) C(19) H(26) 108.9 no . . .
C(14) C(19) H(27) 108.8 no . . .
H(25) C(19) H(26) 109.5 no . . .
H(25) C(19) H(27) 109.5 no . . .
H(26) C(19) H(27) 109.5 no . . .
C(15) C(20) H(28) 107.6 no . . .
C(15) C(20) H(29) 110.4 no . . .
C(15) C(20) H(30) 110.4 no . . .
H(28) C(20) H(29) 109.5 no . . .
H(28) C(20) H(30) 109.5 no . . .
H(29) C(20) H(30) 109.5 no . . .
C(21) C(22) H(31) 120.4 no . . .
C(23) C(22) H(31) 120.4 no . . .
C(22) C(23) H(32) 120.6 no . . .
C(24) C(23) H(32) 120.5 no . . .
C(23) C(24) H(33) 120.3 no . . .
C(25) C(24) H(33) 120.5 no . . .
N(1) C(25) H(34) 118.6 no . . .
C(24) C(25) H(34) 118.7 no . . .
C(26) C(27) H(35) 119.1 no . . .
C(28) C(27) H(35) 119.7 no . . .
C(27) C(28) H(36) 119.8 no . . .
C(29) C(28) H(36) 119.9 no . . .
C(28) C(29) H(37) 119.9 no . . .
C(30) C(29) H(37) 119.9 no . . .
C(29) C(30) H(38) 119.7 no . . .
C(31) C(30) H(38) 119.9 no . . .
C(26) C(31) H(39) 119.3 no . . .
C(30) C(31) H(39) 119.7 no . . .
C(32) C(33) H(40) 120.1 no . . .
C(34) C(33) H(40) 119.7 no . . .
C(33) C(34) H(41) 120.0 no . . .
C(35) C(34) H(41) 119.9 no . . .
C(34) C(35) H(42) 119.5 no . . .
C(36) C(35) H(42) 120.9 no . . .
C(35) C(36) H(43) 119.5 no . . .
C(37) C(36) H(43) 119.4 no . . .
C(32) C(37) H(44) 119.6 no . . .
C(36) C(37) H(44) 120.4 no . . .
Ru(1) C(38) H(45) 118.0 no . . .
Ru(1) C(38) H(46) 118.5 no . . .
C(39) C(38) H(45) 117.9 no . . .
C(39) C(38) H(46) 118.6 no . . .
H(45) C(38) H(46) 109.5 no . . .
O(2) C(41) H(47) 109.7 no . . .
O(2) C(41) H(48) 109.5 no . . .
O(2) C(41) H(49) 109.2 no . . .
H(47) C(41) H(48) 109.5 no . . .
H(47) C(41) H(49) 109.5 no . . .
H(48) C(41) H(49) 109.5 no . . .
C(101) C(106) H(50) 108.9 no . . .
C(101) C(106) H(51) 110.3 no . . .
C(101) C(106) H(52) 109.2 no . . .
H(50) C(106) H(51) 109.5 no . . .
H(50) C(106) H(52) 109.5 no . . .
H(51) C(106) H(52) 109.5 no . . .
C(102) C(107) H(53) 109.2 no . . .
C(102) C(107) H(54) 109.7 no . . .
C(102) C(107) H(55) 109.5 no . . .
H(53) C(107) H(54) 109.5 no . . .
H(53) C(107) H(55) 109.5 no . . .
H(54) C(107) H(55) 109.5 no . . .
C(103) C(108) H(56) 109.7 no . . .
C(103) C(108) H(57) 109.0 no . . .
C(103) C(108) H(58) 109.8 no . . .
H(56) C(108) H(57) 109.5 no . . .
H(56) C(108) H(58) 109.5 no . . .
H(57) C(108) H(58) 109.5 no . . .
C(104) C(109) H(59) 107.9 no . . .
C(104) C(109) H(60) 110.7 no . . .
C(104) C(109) H(61) 109.8 no . . .
H(59) C(109) H(60) 109.5 no . . .
H(59) C(109) H(61) 109.5 no . . .
H(60) C(109) H(61) 109.5 no . . .
C(105) C(110) H(62) 108.7 no . . .
C(105) C(110) H(63) 110.1 no . . .
C(105) C(110) H(64) 109.6 no . . .
H(62) C(110) H(63) 109.5 no . . .
H(62) C(110) H(64) 109.5 no . . .
H(63) C(110) H(64) 109.5 no . . .
C(111) C(116) H(65) 109.8 no . . .
C(111) C(116) H(66) 109.2 no . . .
C(111) C(116) H(67) 109.4 no . . .
H(65) C(116) H(66) 109.5 no . . .
H(65) C(116) H(67) 109.5 no . . .
H(66) C(116) H(67) 109.5 no . . .
C(112) C(117) H(68) 109.5 no . . .
C(112) C(117) H(69) 109.2 no . . .
C(112) C(117) H(70) 109.7 no . . .
H(68) C(117) H(69) 109.5 no . . .
H(68) C(117) H(70) 109.5 no . . .
H(69) C(117) H(70) 109.5 no . . .
C(113) C(118) H(71) 110.3 no . . .
C(113) C(118) H(72) 109.6 no . . .
C(113) C(118) H(73) 108.6 no . . .
H(71) C(118) H(72) 109.5 no . . .
H(71) C(118) H(73) 109.5 no . . .
H(72) C(118) H(73) 109.5 no . . .
C(114) C(119) H(74) 109.3 no . . .
C(114) C(119) H(75) 109.4 no . . .
C(114) C(119) H(76) 109.7 no . . .
H(74) C(119) H(75) 109.5 no . . .
H(74) C(119) H(76) 109.5 no . . .
H(75) C(119) H(76) 109.5 no . . .
C(115) C(120) H(77) 109.5 no . . .
C(115) C(120) H(78) 109.6 no . . .
C(115) C(120) H(79) 109.3 no . . .
H(77) C(120) H(78) 109.5 no . . .
H(77) C(120) H(79) 109.5 no . . .
H(78) C(120) H(79) 109.5 no . . .
C(121) C(122) H(80) 119.9 no . . .
C(123) C(122) H(80) 119.6 no . . .
C(122) C(123) H(81) 121.5 no . . .
C(124) C(123) H(81) 121.2 no . . .
C(123) C(124) H(82) 120.4 no . . .
C(125) C(124) H(82) 120.3 no . . .
N(101) C(125) H(83) 118.2 no . . .
C(124) C(125) H(83) 118.5 no . . .
C(126) C(127) H(84) 119.5 no . . .
C(128) C(127) H(84) 120.0 no . . .
C(127) C(128) H(85) 119.9 no . . .
C(129) C(128) H(85) 120.3 no . . .
C(128) C(129) H(86) 119.7 no . . .
C(130) C(129) H(86) 120.0 no . . .
C(129) C(130) H(87) 120.0 no . . .
C(131) C(130) H(87) 120.3 no . . .
C(126) C(131) H(88) 119.2 no . . .
C(130) C(131) H(88) 119.6 no . . .
C(132) C(133) H(89) 119.9 no . . .
C(134) C(133) H(89) 119.4 no . . .
C(133) C(134) H(90) 120.0 no . . .
C(135) C(134) H(90) 120.0 no . . .
C(134) C(135) H(91) 120.0 no . . .
C(136) C(135) H(91) 120.0 no . . .
C(135) C(136) H(92) 119.9 no . . .
C(137) C(136) H(92) 119.9 no . . .
C(132) C(137) H(93) 119.9 no . . .
C(136) C(137) H(93) 119.8 no . . .
Ru(101) C(138) H(94) 118.3 no . . .
Ru(101) C(138) H(95) 118.1 no . . .
C(139) C(138) H(94) 118.1 no . . .
C(139) C(138) H(95) 118.1 no . . .
H(94) C(138) H(95) 109.5 no . . .
O(102) C(141) H(96) 108.5 no . . .
O(102) C(141) H(97) 109.5 no . . .
O(102) C(141) H(98) 110.4 no . . .
H(96) C(141) H(97) 109.5 no . . .
H(96) C(141) H(98) 109.5 no . . .
H(97) C(141) H(98) 109.5 no . . .
C(402) C(401) H(99) 108.0 no . . .
C(402) C(401) H(100) 111.3 no . . .
C(402) C(401) H(101) 109.1 no . . .
H(99) C(401) H(100) 109.5 no . . .
H(99) C(401) H(101) 109.5 no . . .
H(100) C(401) H(101) 109.5 no . . .
C(402) C(403) H(102) 109.7 no . . .
C(402) C(403) H(103) 108.5 no . . .
C(402) C(403) H(104) 110.3 no . . .
H(102) C(403) H(103) 109.5 no . . .
H(102) C(403) H(104) 109.5 no . . .
H(103) C(403) H(104) 109.5 no . . .
C(502) C(501) H(105) 110.9 no . . .
C(502) C(501) H(106) 106.1 no . . .
C(502) C(501) H(107) 111.4 no . . .
H(105) C(501) H(106) 109.5 no . . .
H(105) C(501) H(107) 109.5 no . . .
H(106) C(501) H(107) 109.5 no . . .
C(502) C(503) H(108) 108.8 no . . .
C(502) C(503) H(109) 111.8 no . . .
C(502) C(503) H(110) 107.9 no . . .
H(108) C(503) H(109) 109.5 no . . .
H(108) C(503) H(110) 109.5 no . . .
H(109) C(503) H(110) 109.5 no . . .

loop_
_geom_bond_atom_site_label_1
_geom_bond_atom_site_label_2
_geom_bond_distance
_geom_bond_publ_flag
_geom_bond_site_symmetry_1
_geom_bond_site_symmetry_2
Ir(1) Ru(1) 2.9318(4) yes . .
Ir(1) P(1) 2.2366(13) yes . .
Ir(1) C(1) 2.280(5) yes . .
Ir(1) C(2) 2.246(6) yes . .
Ir(1) C(3) 2.255(5) yes . .
Ir(1) C(4) 2.245(5) yes . .
Ir(1) C(5) 2.268(4) yes . .
Ir(1) C(39) 2.083(4) yes . .
Ir(101) Ru(101) 2.9402(4) yes . .
Ir(101) P(101) 2.2384(14) yes . .
Ir(101) C(101) 2.289(5) yes . .
Ir(101) C(102) 2.270(4) yes . .
Ir(101) C(103) 2.247(5) yes . .
Ir(101) C(104) 2.261(5) yes . .
Ir(101) C(105) 2.263(6) yes . .
Ir(101) C(139) 2.083(4) yes . .
Ru(1) N(1) 2.180(4) yes . .
Ru(1) C(11) 2.173(6) yes . .
Ru(1) C(12) 2.186(6) yes . .
Ru(1) C(13) 2.206(6) yes . .
Ru(1) C(14) 2.179(6) yes . .
Ru(1) C(15) 2.187(6) yes . .
Ru(1) C(38) 2.220(5) yes . .
Ru(1) C(39) 2.181(5) yes . .
Ru(101) N(101) 2.175(4) yes . .
Ru(101) C(111) 2.195(5) yes . .
Ru(101) C(112) 2.186(5) yes . .
Ru(101) C(113) 2.221(5) yes . .
Ru(101) C(114) 2.190(5) yes . .
Ru(101) C(115) 2.187(5) yes . .
Ru(101) C(138) 2.204(5) yes . .
Ru(101) C(139) 2.175(5) yes . .
S(201) O(201) 1.431(6) yes . .
S(201) O(202) 1.429(6) yes . .
S(201) O(203) 1.466(8) yes . .
S(201) C(201) 1.818(8) yes . .
S(301) O(301) 1.425(4) yes . .
S(301) O(302) 1.426(5) yes . .
S(301) O(303) 1.432(6) yes . .
S(301) C(301) 1.858(10) yes . .
P(1) C(21) 1.839(5) yes . .
P(1) C(26) 1.811(5) yes . .
P(1) C(32) 1.827(5) yes . .
P(101) C(121) 1.832(4) yes . .
P(101) C(126) 1.834(5) yes . .
P(101) C(132) 1.822(5) yes . .
F(201) C(201) 1.317(10) yes . .
F(202) C(201) 1.318(10) yes . .
F(203) C(201) 1.314(10) yes . .
F(301) C(301) 1.295(11) yes . .
F(302) C(301) 1.347(11) yes . .
F(303) C(301) 1.328(11) yes . .
O(1) C(40) 1.218(6) yes . .
O(2) C(40) 1.337(6) yes . .
O(2) C(41) 1.467(7) yes . .
O(101) C(140) 1.209(5) yes . .
O(102) C(140) 1.356(6) yes . .
O(102) C(141) 1.432(7) yes . .
O(401) C(402) 1.211(15) yes . .
O(501) C(502) 1.38(4) yes . .
N(1) C(21) 1.345(6) yes . .
N(1) C(25) 1.352(6) yes . .
N(101) C(121) 1.358(6) yes . .
N(101) C(125) 1.347(6) yes . .
C(1) C(2) 1.432(8) yes . .
C(1) C(5) 1.431(8) yes . .
C(1) C(6) 1.514(9) yes . .
C(2) C(3) 1.426(8) yes . .
C(2) C(7) 1.501(10) yes . .
C(3) C(4) 1.423(8) yes . .
C(3) C(8) 1.499(9) yes . .
C(4) C(5) 1.455(7) yes . .
C(4) C(9) 1.479(8) yes . .
C(5) C(10) 1.483(8) yes . .
C(11) C(12) 1.369(11) yes . .
C(11) C(15) 1.436(10) yes . .
C(11) C(16) 1.510(12) yes . .
C(12) C(13) 1.430(9) yes . .
C(12) C(17) 1.523(15) yes . .
C(13) C(14) 1.423(10) yes . .
C(13) C(18) 1.473(15) yes . .
C(14) C(15) 1.383(9) yes . .
C(14) C(19) 1.506(11) yes . .
C(15) C(20) 1.527(12) yes . .
C(21) C(22) 1.383(7) yes . .
C(22) C(23) 1.376(7) yes . .
C(23) C(24) 1.370(8) yes . .
C(24) C(25) 1.381(8) yes . .
C(26) C(27) 1.407(8) yes . .
C(26) C(31) 1.394(8) yes . .
C(27) C(28) 1.387(9) yes . .
C(28) C(29) 1.346(11) yes . .
C(29) C(30) 1.385(12) yes . .
C(30) C(31) 1.376(10) yes . .
C(32) C(33) 1.416(7) yes . .
C(32) C(37) 1.387(7) yes . .
C(33) C(34) 1.368(8) yes . .
C(34) C(35) 1.399(9) yes . .
C(35) C(36) 1.367(9) yes . .
C(36) C(37) 1.381(8) yes . .
C(38) C(39) 1.402(7) yes . .
C(39) C(40) 1.488(7) yes . .
C(101) C(102) 1.433(8) yes . .
C(101) C(105) 1.420(8) yes . .
C(101) C(106) 1.498(9) yes . .
C(102) C(103) 1.445(7) yes . .
C(102) C(107) 1.505(8) yes . .
C(103) C(104) 1.435(8) yes . .
C(103) C(108) 1.497(8) yes . .
C(104) C(105) 1.436(8) yes . .
C(104) C(109) 1.493(9) yes . .
C(105) C(110) 1.503(10) yes . .
C(111) C(112) 1.423(8) yes . .
C(111) C(115) 1.408(7) yes . .
C(111) C(116) 1.511(8) yes . .
C(112) C(113) 1.428(8) yes . .
C(112) C(117) 1.522(7) yes . .
C(113) C(114) 1.422(7) yes . .
C(113) C(118) 1.492(9) yes . .
C(114) C(115) 1.437(8) yes . .
C(114) C(119) 1.490(9) yes . .
C(115) C(120) 1.514(9) yes . .
C(121) C(122) 1.385(7) yes . .
C(122) C(123) 1.386(7) yes . .
C(123) C(124) 1.399(8) yes . .
C(124) C(125) 1.379(8) yes . .
C(126) C(127) 1.404(7) yes . .
C(126) C(131) 1.377(7) yes . .
C(127) C(128) 1.382(8) yes . .
C(128) C(129) 1.389(9) yes . .
C(129) C(130) 1.372(9) yes . .
C(130) C(131) 1.394(8) yes . .
C(132) C(133) 1.392(7) yes . .
C(132) C(137) 1.396(7) yes . .
C(133) C(134) 1.384(8) yes . .
C(134) C(135) 1.378(8) yes . .
C(135) C(136) 1.387(8) yes . .
C(136) C(137) 1.383(8) yes . .
C(138) C(139) 1.397(8) yes . .
C(139) C(140) 1.485(7) yes . .
C(401) C(402) 1.475(15) yes . .
C(402) C(403) 1.480(17) yes . .
C(501) C(502) 1.42(4) yes . .
C(502) C(503) 1.32(4) yes . .
C(6) H(1) 0.950 no . .
C(6) H(2) 0.950 no . .
C(6) H(3) 0.950 no . .
C(7) H(4) 0.950 no . .
C(7) H(5) 0.950 no . .
C(7) H(6) 0.950 no . .
C(8) H(7) 0.950 no . .
C(8) H(8) 0.950 no . .
C(8) H(9) 0.950 no . .
C(9) H(10) 0.950 no . .
C(9) H(11) 0.950 no . .
C(9) H(12) 0.950 no . .
C(10) H(13) 0.950 no . .
C(10) H(14) 0.950 no . .
C(10) H(15) 0.950 no . .
C(16) H(16) 0.950 no . .
C(16) H(17) 0.950 no . .
C(16) H(18) 0.950 no . .
C(17) H(19) 0.950 no . .
C(17) H(20) 0.950 no . .
C(17) H(21) 0.950 no . .
C(18) H(22) 0.950 no . .
C(18) H(23) 0.950 no . .
C(18) H(24) 0.950 no . .
C(19) H(25) 0.950 no . .
C(19) H(26) 0.950 no . .
C(19) H(27) 0.950 no . .
C(20) H(28) 0.950 no . .
C(20) H(29) 0.950 no . .
C(20) H(30) 0.950 no . .
C(22) H(31) 0.950 no . .
C(23) H(32) 0.950 no . .
C(24) H(33) 0.950 no . .
C(25) H(34) 0.950 no . .
C(27) H(35) 0.950 no . .
C(28) H(36) 0.950 no . .
C(29) H(37) 0.950 no . .
C(30) H(38) 0.950 no . .
C(31) H(39) 0.950 no . .
C(33) H(40) 0.950 no . .
C(34) H(41) 0.950 no . .
C(35) H(42) 0.950 no . .
C(36) H(43) 0.950 no . .
C(37) H(44) 0.950 no . .
C(38) H(45) 0.950 no . .
C(38) H(46) 0.950 no . .
C(41) H(47) 0.950 no . .
C(41) H(48) 0.950 no . .
C(41) H(49) 0.950 no . .
C(106) H(50) 0.950 no . .
C(106) H(51) 0.950 no . .
C(106) H(52) 0.950 no . .
C(107) H(53) 0.950 no . .
C(107) H(54) 0.950 no . .
C(107) H(55) 0.950 no . .
C(108) H(56) 0.950 no . .
C(108) H(57) 0.950 no . .
C(108) H(58) 0.950 no . .
C(109) H(59) 0.950 no . .
C(109) H(60) 0.950 no . .
C(109) H(61) 0.950 no . .
C(110) H(62) 0.950 no . .
C(110) H(63) 0.950 no . .
C(110) H(64) 0.950 no . .
C(116) H(65) 0.950 no . .
C(116) H(66) 0.950 no . .
C(116) H(67) 0.950 no . .
C(117) H(68) 0.950 no . .
C(117) H(69) 0.950 no . .
C(117) H(70) 0.950 no . .
C(118) H(71) 0.950 no . .
C(118) H(72) 0.950 no . .
C(118) H(73) 0.950 no . .
C(119) H(74) 0.950 no . .
C(119) H(75) 0.950 no . .
C(119) H(76) 0.950 no . .
C(120) H(77) 0.950 no . .
C(120) H(78) 0.950 no . .
C(120) H(79) 0.950 no . .
C(122) H(80) 0.950 no . .
C(123) H(81) 0.950 no . .
C(124) H(82) 0.950 no . .
C(125) H(83) 0.950 no . .
C(127) H(84) 0.950 no . .
C(128) H(85) 0.950 no . .
C(129) H(86) 0.950 no . .
C(130) H(87) 0.950 no . .
C(131) H(88) 0.950 no . .
C(133) H(89) 0.950 no . .
C(134) H(90) 0.950 no . .
C(135) H(91) 0.950 no . .
C(136) H(92) 0.950 no . .
C(137) H(93) 0.950 no . .
C(138) H(94) 0.950 no . .
C(138) H(95) 0.950 no . .
C(141) H(96) 0.950 no . .
C(141) H(97) 0.950 no . .
C(141) H(98) 0.950 no . .
C(401) H(99) 0.950 no . .
C(401) H(100) 0.950 no . .
C(401) H(101) 0.950 no . .
C(403) H(102) 0.950 no . .
C(403) H(103) 0.950 no . .
C(403) H(104) 0.950 no . .
C(501) H(105) 0.950 no . .
C(501) H(106) 0.950 no . .
C(501) H(107) 0.950 no . .
C(503) H(108) 0.950 no . .
C(503) H(109) 0.950 no . .
C(503) H(110) 0.950 no . .
